data_7221221
loop_
_publ_author_name
'Kniep, R.'
'Wilms, A.'

_publ_section_title
;
 Zur Strukturchemie der Phase Al2 O3 (P2 O5)2 (H2 O)9
;
_journal_name_full
;
Zeitschrift fuer Naturforschung, Teil B. Anorganische Chemie, Organische 
Chemie (33,1978-41,1986)
;
_journal_page_first 750
_journal_page_last 751
_journal_volume 34
_journal_year 1979
_chemical_formula_sum 'Al2 H18 O22 P4'
_chemical_name_systematic 'Al2 (H2 P O4)3 (H2 O)6 (P O4)'
_space_group_IT_number 146
_symmetry_space_group_name_Hall 'R 3'
_symmetry_space_group_name_H-M 'R 3 :H'
_cell_angle_alpha 90
_cell_angle_beta 90
_cell_angle_gamma 120
_cell_formula_units_Z 3
_cell_length_a 9.066
_cell_length_b 9.066
_cell_length_c 17.45
_cell_volume 1242.103
_citation_journal_id_ASTM ZNBAD2
_cod_data_source_file Kniep_ZNBAD2_1979_352.cif
_cod_data_source_block H18Al2O22P4
_cod_original_formula_sum 'H18 Al2 O22 P4'
_cod_database_code 7221221

loop_
_symmetry_equiv_pos_as_xyz
x,y,z
-y,x-y,z
-x+y,-x,z
x+2/3,y+1/3,z+1/3
-y+2/3,x-y+1/3,z+1/3
-x+y+2/3,-x+1/3,z+1/3
x+1/3,y+2/3,z+2/3
-y+1/3,x-y+2/3,z+2/3
-x+y+1/3,-x+2/3,z+2/3

loop_
_atom_site_label
_atom_site_type_symbol
_atom_site_fract_x
_atom_site_fract_y
_atom_site_fract_z
_atom_site_occupancy
_atom_site_U_iso_or_equiv
O4 O-2 0.3916 0.2053 -0.0042 1 0.0
Al1 Al+3 0 0 -0.1336 1 0.0
P1 P+5 0.2575 0.0107 -0.0034 1 0.0
O8 O-2 0.1705 0.162 0.1928 1 0.0
O5 O-2 0 0 0.4129 1 0.0
Al2 Al+3 0 0 0.1243 1 0.0
O1 O-2 0.153 -0.0359 -0.0765 1 0.0
O3 O-2 0.3594 -0.0818 -0.005 1 0.0
P2 P+5 0 0 0.5 1 0.0
O6 O-2 0.1525 0.1705 0.53 1 0.0
O7 O-2 0.1858 0.1341 -0.2023 1 0.0
O2 O-2 0.158 -0.03 0.0703 1 0.0
